data_1001031
loop_
_publ_author_name
'de la Calle, C'
'Pezerat, H'
'Gasperin, M'

_publ_section_title
;
Problemes d'ordre-desordre dans les vermiculites structure du mineral
calcique hydrate a 2 couches
;
_journal_coden_ASTM JPQCAK
_journal_name_full 'Journal de Physique (Paris), Colloque.'
_journal_page_first 128
_journal_page_last 133
_journal_volume 38
_journal_year 1977
_chemical_formula_analytical
;
Si5.54 Al2.36 Fe0.12 Mg4.38 Al0.96 Fe0.28 Ti0.08 F0.30 (O H)3.70 O20
Ca0.9 (H2 O)6.32
;
_chemical_formula_structural
;
Mg4.04 Ca.86 Al3.36 Fe.41 Si5.53 Ti.08 O20 (O H)4.1 (H2 O)6.32
;
_chemical_formula_sum 'Al3.36 Ca0.86 Fe0.41 H16.74 Mg4.04 O30.42 Si5.53 Ti0.08'
_chemical_name_systematic
;
Aluminium calcium iron iron(III) magnesium titanium silicate hydroxide
hydrate *
;
_space_group_IT_number 12
_symmetry_cell_setting monoclinic
_symmetry_Int_Tables_number 12
_symmetry_space_group_name_Hall '-C 2y'
_symmetry_space_group_name_H-M 'C 1 2/m 1'
_cell_angle_alpha 90
_cell_angle_beta 96.83
_cell_angle_gamma 90
_cell_formula_units_Z 1
_cell_length_a 5.351
_cell_length_b 9.262
_cell_length_c 15.03
_cell_volume 739.6
_refine_ls_R_factor_all 0.168
_cod_original_formula_sum
;
H16.74 Al3.36 Ca.86 Fe.41 Mg4.04 O30.42 Si5.53 Ti.08
;
_cod_database_code 1001031

loop_
_symmetry_equiv_pos_as_xyz
x,y,z
x,-y,z
-x,-y,-z
-x,y,-z
1/2+x,1/2+y,z
1/2+x,1/2-y,z
1/2-x,1/2-y,-z
1/2-x,1/2+y,-z

loop_
_atom_site_label
_atom_site_type_symbol
_atom_site_symmetry_multiplicity
_atom_site_Wyckoff_symbol
_atom_site_fract_x
_atom_site_fract_y
_atom_site_fract_z
_atom_site_occupancy
_atom_site_attached_hydrogens
_atom_site_calc_flag
Si1 Si4+ 8 j 0.394 0.167 0.183 0.691 0 d
Al1 Al3+ 8 j 0.394 0.167 0.183 0.294 0 d
Fe1 Fe3+ 8 j 0.394 0.167 0.183 0.015 0 d
Mg1 Mg2+ 4 g 0. 0.167 0. 0.674 0 d
Al2 Al3+ 4 g 0. 0.167 0. 0.168 0 d
Fe2 Fe2+ 4 g 0. 0.167 0. 0.021 0 d
Fe3 Fe3+ 4 g 0. 0.167 0. 0.028 0 d
Ti1 Ti4+ 4 g 0. 0.167 0. 0.014 0 d
Mg2 Mg2+ 2 b 0. 0.5 0. 0.674 0 d
Al3 Al3+ 2 b 0. 0.5 0. 0.168 0 d
Fe4 Fe2+ 2 b 0. 0.5 0. 0.021 0 d
Fe5 Fe3+ 2 b 0. 0.5 0. 0.028 0 d
Ti2 Ti4+ 2 b 0. 0.5 0. 0.014 0 d
O1 O2- 4 i 0.855 0. 0.064 1. 0 d
O2 O2- 8 j 0.353 0.167 0.077 1. 0 d
O3 O2- 8 j 0.138 0.231 0.222 1. 0 d
O4 O2- 4 i 0.444 0. 0.216 1. 0 d
Ca1 Ca2+ 4 h 0. 0.333 0.5 0.115 0 d
Ca2 Ca2+ 4 h 0. 0.036 0.5 0.1 0 d
O5 O2- 8 j 0.12 0.141 0.4 0.22 0 d
O6 O2- 8 j 0.27 0.355 0.408 0.11 0 d
O7 O2- 4 i 0.45 0.5 0.342 0.2 0 d
O8 O2- 4 i 0.45 0. 0.49 0.2 0 d
O9 O2- 8 j 0.27 0.228 0.41 0.15 0 d
O10 O2- 4 i 0.125 0.5 0.391 0.22 0 d
H1 H1+ 8 j -1. -1. -1. 2.08 0 dum

loop_
_atom_type_symbol
_atom_type_oxidation_number
Si4+ 4.000
Al3+ 3.000
Fe3+ 3.000
Mg2+ 2.000
Fe2+ 2.000
Ti4+ 4.000
O2- -2.000
Ca2+ 2.000
H1+ 1.000
